data_4064452
loop_
_publ_author_name
'Klis, Tomasz'
'Powell, Douglas R.'
'Wojtas, Lukasz'
'Wehmschulte, Rudolf J.'

_publ_section_title
;
 Synthesis and Characterization of Bulky Cationic Arylalkylaluminum
 Compounds
;
_journal_issue 9
_journal_name_full Organometallics
_journal_page_first 2563
_journal_paper_doi 10.1021/om200120y
_journal_volume 30
_journal_year 2011
_chemical_formula_moiety 'C22 H19 Al Cl4'
_chemical_formula_sum 'C22 H19 Al Cl4'
_chemical_formula_weight 452.15
_chemical_name_systematic
; 
 ? 
;
_space_group_IT_number 14
_symmetry_cell_setting monoclinic
_symmetry_space_group_name_Hall '-P 2yn'
_symmetry_space_group_name_H-M 'P 1 21/n 1'
_atom_sites_solution_hydrogens geom
_atom_sites_solution_primary direct
_atom_sites_solution_secondary difmap
_audit_creation_method SHELXL-97
_cell_angle_alpha 90.00
_cell_angle_beta 92.576(8)
_cell_angle_gamma 90.00
_cell_formula_units_Z 4
_cell_length_a 10.119(2)
_cell_length_b 7.5504(14)
_cell_length_c 27.389(6)
_cell_measurement_reflns_used 5115
_cell_measurement_temperature 100(2)
_cell_measurement_theta_max 28.21
_cell_measurement_theta_min 2.98
_cell_volume 2090.5(7)
_computing_cell_refinement 'SAINT (Bruker, 2007)'
_computing_data_collection 'SMART (Bruker, 2007)'
_computing_data_reduction 'SAINT (Bruker, 2007)'
_computing_molecular_graphics 'SHELXTL (Sheldrick, 2008)'
_computing_publication_material 'SHELXTL (Sheldrick, 2008)'
_computing_structure_refinement 'SHELXTL (Sheldrick, 2008)'
_computing_structure_solution 'SHELXTL (Sheldrick, 2008)'
_diffrn_ambient_temperature 100(2)
_diffrn_measured_fraction_theta_full 0.972
_diffrn_measured_fraction_theta_max 0.972
_diffrn_measurement_device_type 'CCD Bruker APEX'
_diffrn_measurement_method '\f and \w scans'
_diffrn_radiation_monochromator graphite
_diffrn_radiation_source 'fine-focus sealed tube'
_diffrn_radiation_type MoK\a
_diffrn_radiation_wavelength 0.71073
_diffrn_reflns_av_R_equivalents 0.0726
_diffrn_reflns_av_sigmaI/netI 0.0667
_diffrn_reflns_limit_h_max 11
_diffrn_reflns_limit_h_min -11
_diffrn_reflns_limit_k_max 8
_diffrn_reflns_limit_k_min -8
_diffrn_reflns_limit_l_max 32
_diffrn_reflns_limit_l_min -32
_diffrn_reflns_number 14493
_diffrn_reflns_theta_full 24.99
_diffrn_reflns_theta_max 24.99
_diffrn_reflns_theta_min 2.12
_diffrn_standards_number 0
_exptl_absorpt_coefficient_mu 0.613
_exptl_absorpt_correction_T_max 0.979
_exptl_absorpt_correction_T_min 0.804
_exptl_absorpt_correction_type multi-scan
_exptl_absorpt_process_details 'SADABS (Sheldrick, 2001)'
_exptl_crystal_colour colorless
_exptl_crystal_density_diffrn 1.437
_exptl_crystal_density_method 'not measured'
_exptl_crystal_description needle
_exptl_crystal_F_000 928
_exptl_crystal_size_max 0.36
_exptl_crystal_size_mid 0.06
_exptl_crystal_size_min 0.04
_refine_diff_density_max 0.679
_refine_diff_density_min -0.426
_refine_diff_density_rms 0.109
_refine_ls_extinction_method none
_refine_ls_goodness_of_fit_ref 1.201
_refine_ls_hydrogen_treatment constr
_refine_ls_matrix_type full
_refine_ls_number_parameters 244
_refine_ls_number_reflns 3556
_refine_ls_number_restraints 0
_refine_ls_restrained_S_all 1.201
_refine_ls_R_factor_all 0.1015
_refine_ls_R_factor_gt 0.0806
_refine_ls_shift/su_max 0.000
_refine_ls_shift/su_mean 0.000
_refine_ls_structure_factor_coef Fsqd
_refine_ls_weighting_details 'calc w=1/[\s^2^(Fo^2^)+(0.0540P)^2^+10.00P] where P=(Fo^2^+2Fc^2^)/3'
_refine_ls_weighting_scheme calc
_refine_ls_wR_factor_gt 0.1678
_refine_ls_wR_factor_ref 0.1756
_reflns_number_gt 2882
_reflns_number_total 3556
_reflns_threshold_expression I>2\s(I)
_cod_data_source_file om200120y_si_001.cif
_cod_data_source_block compound_2_
_cod_original_sg_symbol_H-M 'P 21/n'
_cod_database_code 4064452

loop_
_symmetry_equiv_pos_as_xyz
'x, y, z'
'-x+1/2, y+1/2, -z+1/2'
'-x, -y, -z'
'x-1/2, -y-1/2, z-1/2'

loop_
_atom_site_label
_atom_site_type_symbol
_atom_site_fract_x
_atom_site_fract_y
_atom_site_fract_z
_atom_site_U_iso_or_equiv
_atom_site_adp_type
_atom_site_occupancy
_atom_site_symmetry_multiplicity
_atom_site_calc_flag
_atom_site_refinement_flags
Cl1 Cl 0.47549(15) 0.4360(2) 0.42050(5) 0.0195(4) Uani 1 1 d .
Cl2 Cl 0.49245(15) 0.5876(2) 0.22619(5) 0.0205(4) Uani 1 1 d .
Cl3 Cl 0.32089(15) 1.09232(19) 0.34838(6) 0.0207(4) Uani 1 1 d .
Cl4 Cl -0.06498(15) 0.6664(2) 0.41630(6) 0.0219(4) Uani 1 1 d .
Al1 Al 0.42402(18) 0.7872(2) 0.40584(6) 0.0176(4) Uani 1 1 d .
C1 C 0.3027(5) 0.6842(7) 0.3544(2) 0.0120(12) Uani 1 1 d .
C2 C 0.3419(6) 0.5543(8) 0.3217(2) 0.0153(13) Uani 1 1 d .
C3 C 0.2533(6) 0.4766(8) 0.2869(2) 0.0158(13) Uani 1 1 d .
H3 H 0.2827 0.3878 0.2653 0.019 Uiso 1 1 calc R
C4 C 0.1216(6) 0.5321(8) 0.2845(2) 0.0157(13) Uani 1 1 d .
H4 H 0.0602 0.4792 0.2617 0.019 Uiso 1 1 calc R
C5 C 0.0802(6) 0.6641(8) 0.3154(2) 0.0167(13) Uani 1 1 d .
H5 H -0.0091 0.7032 0.3132 0.020 Uiso 1 1 calc R
C6 C 0.1696(6) 0.7403(8) 0.3498(2) 0.0152(13) Uani 1 1 d .
C7 C 0.4832(6) 0.4930(8) 0.3221(2) 0.0161(13) Uani 1 1 d .
C8 C 0.5524(6) 0.4317(8) 0.3641(2) 0.0175(13) Uani 1 1 d .
C9 C 0.6808(6) 0.3728(8) 0.3652(2) 0.0204(14) Uani 1 1 d .
H9 H 0.7222 0.3315 0.3948 0.025 Uiso 1 1 calc R
C10 C 0.7492(6) 0.3742(8) 0.3225(2) 0.0242(15) Uani 1 1 d .
H10 H 0.8380 0.3333 0.3226 0.029 Uiso 1 1 calc R
C11 C 0.6876(6) 0.4353(8) 0.2800(2) 0.0210(14) Uani 1 1 d .
H11 H 0.7340 0.4373 0.2506 0.025 Uiso 1 1 calc R
C12 C 0.5573(6) 0.4942(8) 0.2801(2) 0.0182(14) Uani 1 1 d .
C13 C 0.1207(6) 0.8877(8) 0.3802(2) 0.0162(13) Uani 1 1 d .
C14 C 0.1764(6) 1.0580(8) 0.3804(2) 0.0140(13) Uani 1 1 d .
C15 C 0.1287(6) 1.2012(8) 0.4051(2) 0.0213(14) Uani 1 1 d .
H15 H 0.1703 1.3136 0.4032 0.026 Uiso 1 1 calc R
C16 C 0.0184(6) 1.1786(9) 0.4329(2) 0.0226(15) Uani 1 1 d .
H16 H -0.0169 1.2760 0.4500 0.027 Uiso 1 1 calc R
C17 C -0.0391(6) 1.0143(9) 0.4355(2) 0.0231(15) Uani 1 1 d .
H17 H -0.1132 0.9983 0.4552 0.028 Uiso 1 1 calc R
C18 C 0.0091(6) 0.8711(7) 0.4099(2) 0.0134(13) Uani 1 1 d .
C19 C 0.6030(6) 0.8789(8) 0.3966(2) 0.0217(14) Uani 1 1 d .
H19A H 0.6078 0.9973 0.4120 0.026 Uiso 1 1 calc R
H19B H 0.6651 0.8017 0.4157 0.026 Uiso 1 1 calc R
C20 C 0.6582(6) 0.8983(9) 0.3459(2) 0.0259(15) Uani 1 1 d .
H20A H 0.7456 0.9543 0.3488 0.039 Uiso 1 1 d R
H20B H 0.5984 0.9720 0.3254 0.039 Uiso 1 1 d R
H20C H 0.6661 0.7811 0.3309 0.039 Uiso 1 1 d R
C21 C 0.3549(6) 0.8197(9) 0.4720(2) 0.0256(16) Uani 1 1 d .
H21A H 0.4311 0.8306 0.4957 0.031 Uiso 1 1 calc R
H21B H 0.3057 0.9329 0.4723 0.031 Uiso 1 1 calc R
C22 C 0.2656(7) 0.6748(13) 0.4892(3) 0.045(2) Uani 1 1 d .
H22A H 0.2329 0.7067 0.5212 0.067 Uiso 1 1 d R
H22B H 0.3153 0.5636 0.4920 0.067 Uiso 1 1 d R
H22C H 0.1906 0.6600 0.4657 0.067 Uiso 1 1 d R

loop_
_atom_site_aniso_label
_atom_site_aniso_U_11
_atom_site_aniso_U_22
_atom_site_aniso_U_33
_atom_site_aniso_U_23
_atom_site_aniso_U_13
_atom_site_aniso_U_12
Cl1 0.0182(8) 0.0220(8) 0.0184(7) 0.0034(6) 0.0022(6) 0.0051(6)
Cl2 0.0223(9) 0.0195(8) 0.0202(8) 0.0008(6) 0.0061(6) -0.0039(7)
Cl3 0.0163(8) 0.0138(7) 0.0328(9) 0.0013(6) 0.0095(7) -0.0020(6)
Cl4 0.0127(8) 0.0205(8) 0.0331(9) 0.0030(7) 0.0062(7) -0.0017(6)
Al1 0.0111(9) 0.0246(10) 0.0170(9) -0.0059(8) 0.0012(8) 0.0038(8)
C1 0.009(3) 0.012(3) 0.015(3) 0.005(2) 0.000(2) -0.005(2)
C2 0.009(3) 0.020(3) 0.018(3) 0.003(2) 0.001(2) 0.000(3)
C3 0.015(3) 0.014(3) 0.018(3) -0.001(2) 0.006(3) 0.001(3)
C4 0.019(3) 0.014(3) 0.015(3) 0.001(2) -0.001(3) -0.008(3)
C5 0.013(3) 0.016(3) 0.021(3) 0.007(3) -0.003(3) -0.001(3)
C6 0.016(3) 0.017(3) 0.013(3) 0.004(2) 0.003(3) 0.000(3)
C7 0.012(3) 0.015(3) 0.021(3) -0.002(2) 0.001(3) 0.001(2)
C8 0.015(3) 0.016(3) 0.022(3) -0.003(3) 0.007(3) 0.001(3)
C9 0.014(3) 0.016(3) 0.032(4) -0.003(3) 0.003(3) 0.002(3)
C10 0.011(3) 0.021(4) 0.040(4) -0.007(3) 0.006(3) 0.005(3)
C11 0.019(4) 0.020(3) 0.025(3) -0.003(3) 0.009(3) -0.001(3)
C12 0.017(3) 0.016(3) 0.022(3) -0.005(3) 0.001(3) -0.005(3)
C13 0.012(3) 0.018(3) 0.018(3) 0.005(2) -0.004(3) 0.002(3)
C14 0.006(3) 0.021(3) 0.015(3) -0.001(2) 0.001(2) 0.002(2)
C15 0.016(3) 0.016(3) 0.031(4) -0.002(3) 0.002(3) -0.002(3)
C16 0.014(3) 0.025(4) 0.029(4) -0.009(3) 0.004(3) 0.001(3)
C17 0.017(3) 0.028(4) 0.025(3) -0.003(3) 0.012(3) 0.004(3)
C18 0.007(3) 0.014(3) 0.019(3) -0.003(2) 0.001(2) -0.001(2)
C19 0.013(3) 0.020(3) 0.031(4) 0.000(3) 0.000(3) 0.001(3)
C20 0.016(4) 0.022(3) 0.040(4) -0.008(3) 0.003(3) -0.002(3)
C21 0.020(4) 0.038(4) 0.019(3) -0.007(3) 0.000(3) 0.012(3)
C22 0.024(4) 0.087(7) 0.023(4) 0.009(4) 0.006(3) 0.015(4)

loop_
_atom_type_symbol
_atom_type_description
_atom_type_scat_dispersion_real
_atom_type_scat_dispersion_imag
_atom_type_scat_source
C C 0.0033 0.0016 'International Tables Vol C Tables 4.2.6.8 and 6.1.1.4'
H H 0.0000 0.0000 'International Tables Vol C Tables 4.2.6.8 and 6.1.1.4'
Al Al 0.0645 0.0514 'International Tables Vol C Tables 4.2.6.8 and 6.1.1.4'
Cl Cl 0.1484 0.1585 'International Tables Vol C Tables 4.2.6.8 and 6.1.1.4'

loop_
_geom_angle_atom_site_label_1
_geom_angle_atom_site_label_2
_geom_angle_atom_site_label_3
_geom_angle
C8 Cl1 Al1 88.7(2)
C19 Al1 C1 126.2(3)
C19 Al1 C21 116.0(3)
C1 Al1 C21 117.6(3)
C19 Al1 Cl1 101.0(2)
C1 Al1 Cl1 80.30(18)
C21 Al1 Cl1 93.4(2)
C2 C1 C6 116.8(5)
C2 C1 Al1 123.1(4)
C6 C1 Al1 120.1(4)
C1 C2 C3 122.5(5)
C1 C2 C7 120.6(5)
C3 C2 C7 117.0(5)
C4 C3 C2 118.9(5)
C4 C3 H3 120.5
C2 C3 H3 120.5
C5 C4 C3 120.2(6)
C5 C4 H4 119.9
C3 C4 H4 119.9
C4 C5 C6 120.2(6)
C4 C5 H5 119.9
C6 C5 H5 119.9
C5 C6 C1 121.4(5)
C5 C6 C13 117.5(5)
C1 C6 C13 121.0(5)
C8 C7 C12 114.3(5)
C8 C7 C2 123.3(5)
C12 C7 C2 122.4(5)
C9 C8 C7 124.3(6)
C9 C8 Cl1 116.3(5)
C7 C8 Cl1 119.4(4)
C8 C9 C10 119.2(6)
C8 C9 H9 120.4
C10 C9 H9 120.4
C11 C10 C9 119.5(6)
C11 C10 H10 120.3
C9 C10 H10 120.3
C10 C11 C12 120.0(6)
C10 C11 H11 120.0
C12 C11 H11 120.0
C11 C12 C7 122.7(6)
C11 C12 Cl2 116.8(5)
C7 C12 Cl2 120.3(5)
C14 C13 C18 113.9(5)
C14 C13 C6 123.0(5)
C18 C13 C6 123.0(5)
C15 C14 C13 124.9(5)
C15 C14 Cl3 116.6(5)
C13 C14 Cl3 118.4(4)
C14 C15 C16 118.8(6)
C14 C15 H15 120.6
C16 C15 H15 120.6
C17 C16 C15 119.4(6)
C17 C16 H16 120.3
C15 C16 H16 120.3
C16 C17 C18 121.2(6)
C16 C17 H17 119.4
C18 C17 H17 119.4
C17 C18 C13 121.6(5)
C17 C18 Cl4 118.7(4)
C13 C18 Cl4 119.6(4)
C20 C19 Al1 121.9(5)
C20 C19 H19A 106.9
Al1 C19 H19A 106.9
C20 C19 H19B 106.9
Al1 C19 H19B 106.9
H19A C19 H19B 106.7
C19 C20 H20A 109.5
C19 C20 H20B 109.5
H20A C20 H20B 109.5
C19 C20 H20C 109.5
H20A C20 H20C 109.5
H20B C20 H20C 109.5
C22 C21 Al1 115.9(5)
C22 C21 H21A 108.3
Al1 C21 H21A 108.3
C22 C21 H21B 108.3
Al1 C21 H21B 108.3
H21A C21 H21B 107.4
C21 C22 H22A 109.5
C21 C22 H22B 109.5
H22A C22 H22B 109.5
C21 C22 H22C 109.5
H22A C22 H22C 109.5
H22B C22 H22C 109.5

loop_
_geom_bond_atom_site_label_1
_geom_bond_atom_site_label_2
_geom_bond_distance
Cl1 C8 1.761(6)
Cl1 Al1 2.728(2)
Cl2 C12 1.738(6)
Cl3 C14 1.758(6)
Cl4 C18 1.730(6)
Al1 C19 1.966(6)
Al1 C1 1.985(6)
Al1 C21 1.986(6)
C1 C2 1.397(8)
C1 C6 1.412(8)
C2 C3 1.408(8)
C2 C7 1.503(8)
C3 C4 1.396(8)
C3 H3 0.9500
C4 C5 1.384(8)
C4 H4 0.9500
C5 C6 1.402(8)
C5 H5 0.9500
C6 C13 1.487(8)
C7 C8 1.397(8)
C7 C12 1.403(8)
C8 C9 1.372(8)
C9 C10 1.385(9)
C9 H9 0.9500
C10 C11 1.374(9)
C10 H10 0.9500
C11 C12 1.391(9)
C11 H11 0.9500
C13 C14 1.404(8)
C13 C18 1.427(8)
C14 C15 1.374(8)
C15 C16 1.390(8)
C15 H15 0.9500
C16 C17 1.374(9)
C16 H16 0.9500
C17 C18 1.389(8)
C17 H17 0.9500
C19 C20 1.527(9)
C19 H19A 0.9900
C19 H19B 0.9900
C20 H20A 0.9800
C20 H20B 0.9800
C20 H20C 0.9800
C21 C22 1.508(11)
C21 H21A 0.9900
C21 H21B 0.9900
C22 H22A 0.9800
C22 H22B 0.9800
C22 H22C 0.9800

loop_
_geom_torsion_atom_site_label_1
_geom_torsion_atom_site_label_2
_geom_torsion_atom_site_label_3
_geom_torsion_atom_site_label_4
_geom_torsion
C8 Cl1 Al1 C19 -56.0(3)
C8 Cl1 Al1 C1 69.2(3)
C8 Cl1 Al1 C21 -173.3(3)
C19 Al1 C1 C2 48.6(6)
C21 Al1 C1 C2 -136.6(5)
Cl1 Al1 C1 C2 -47.9(4)
C19 Al1 C1 C6 -132.0(5)
C21 Al1 C1 C6 42.7(5)
Cl1 Al1 C1 C6 131.5(4)
C6 C1 C2 C3 -2.4(8)
Al1 C1 C2 C3 177.0(4)
C6 C1 C2 C7 176.9(5)
Al1 C1 C2 C7 -3.8(8)
C1 C2 C3 C4 0.5(9)
C7 C2 C3 C4 -178.7(5)
C2 C3 C4 C5 1.3(8)
C3 C4 C5 C6 -1.3(8)
C4 C5 C6 C1 -0.7(8)
C4 C5 C6 C13 177.0(5)
C2 C1 C6 C5 2.4(8)
Al1 C1 C6 C5 -177.0(4)
C2 C1 C6 C13 -175.1(5)
Al1 C1 C6 C13 5.4(7)
C1 C2 C7 C8 53.5(8)
C3 C2 C7 C8 -127.2(6)
C1 C2 C7 C12 -126.0(6)
C3 C2 C7 C12 53.3(8)
C12 C7 C8 C9 -1.4(9)
C2 C7 C8 C9 179.0(6)
C12 C7 C8 Cl1 176.0(4)
C2 C7 C8 Cl1 -3.6(8)
Al1 Cl1 C8 C9 124.1(5)
Al1 Cl1 C8 C7 -53.6(5)
C7 C8 C9 C10 0.6(9)
Cl1 C8 C9 C10 -176.9(5)
C8 C9 C10 C11 0.3(9)
C9 C10 C11 C12 -0.3(9)
C10 C11 C12 C7 -0.6(9)
C10 C11 C12 Cl2 174.3(5)
C8 C7 C12 C11 1.4(9)
C2 C7 C12 C11 -179.0(6)
C8 C7 C12 Cl2 -173.3(4)
C2 C7 C12 Cl2 6.2(8)
C5 C6 C13 C14 -120.2(6)
C1 C6 C13 C14 57.4(8)
C5 C6 C13 C18 56.7(8)
C1 C6 C13 C18 -125.6(6)
C18 C13 C14 C15 -2.1(9)
C6 C13 C14 C15 175.1(6)
C18 C13 C14 Cl3 176.0(4)
C6 C13 C14 Cl3 -6.8(8)
C13 C14 C15 C16 1.2(10)
Cl3 C14 C15 C16 -176.9(5)
C14 C15 C16 C17 0.7(10)
C15 C16 C17 C18 -1.5(10)
C16 C17 C18 C13 0.5(10)
C16 C17 C18 Cl4 178.0(5)
C14 C13 C18 C17 1.2(8)
C6 C13 C18 C17 -176.0(6)
C14 C13 C18 Cl4 -176.3(4)
C6 C13 C18 Cl4 6.5(8)
C1 Al1 C19 C20 7.6(7)
C21 Al1 C19 C20 -167.2(5)
Cl1 Al1 C19 C20 93.5(5)
C19 Al1 C21 C22 -146.3(5)
C1 Al1 C21 C22 38.4(6)
Cl1 Al1 C21 C22 -42.4(5)
